data_7015665
loop_
_publ_author_name
'Siemeling, Ulrich'
'Klemann, Thorsten'
'Bruhn, Clemens'
'Schulz, Ji\<r\'i'
'\<St\<epni\<cka, Petr'

_publ_section_title
;
 The coordination behaviour of ferrocene-based pyridylphosphine ligands
 towards Zn(II), Cd(II) and Hg(II).
;
_journal_issue 17
_journal_name_full 'Dalton transactions (Cambridge, England : 2003)'
_journal_page_first 4722
_journal_page_last 4740
_journal_paper_doi 10.1039/c0dt01810d
_journal_volume 40
_journal_year 2011
_chemical_formula_moiety 'C27 H22 Br2 Cd Fe N P'
_chemical_formula_sum 'C27 H22 Br2 Cd Fe N P'
_chemical_formula_weight 719.50
_chemical_name_systematic
;
?
;
_space_group_IT_number 14
_symmetry_cell_setting monoclinic
_symmetry_Int_Tables_number 14
_symmetry_space_group_name_Hall '-P 2ybc'
_symmetry_space_group_name_H-M 'P 1 21/c 1'
_atom_sites_solution_hydrogens geom
_atom_sites_solution_primary direct
_atom_sites_solution_secondary difmap
_audit_creation_method SHELXL-97
_cell_angle_alpha 90.00
_cell_angle_beta 91.972(7)
_cell_angle_gamma 90.00
_cell_formula_units_Z 4
_cell_length_a 14.8184(13)
_cell_length_b 9.3495(6)
_cell_length_c 18.8737(17)
_cell_measurement_reflns_used 10241
_cell_measurement_temperature 203(2)
_cell_measurement_theta_max 25.58
_cell_measurement_theta_min 1.38
_cell_volume 2613.3(4)
_computing_structure_refinement 'SHELXL-97 (Sheldrick, 1997)'
_computing_structure_solution 'SHELXS-97 (Sheldrick, 1990)'
_diffrn_ambient_temperature 203(2)
_diffrn_detector 'image plate (34 cm diameter)'
_diffrn_detector_area_resol_mean 6.67
_diffrn_detector_type STOE
_diffrn_measured_fraction_theta_full 1.000
_diffrn_measured_fraction_theta_max 1.000
_diffrn_measurement_details ' 180 frames, detector distance = 135 mm'
_diffrn_measurement_device '2-circle goniometer'
_diffrn_measurement_device_type 'STOE IPDS 2'
_diffrn_measurement_method 'rotation method'
_diffrn_radiation_collimation '0.5 mm diameter, multiple pinhole'
_diffrn_radiation_monochromator 'plane graphite'
_diffrn_radiation_polarisn_norm 0
_diffrn_radiation_type 'Mo K\a'
_diffrn_radiation_wavelength 0.71073
_diffrn_reflns_av_R_equivalents 0.0789
_diffrn_reflns_av_sigmaI/netI 0.0790
_diffrn_reflns_limit_h_max 17
_diffrn_reflns_limit_h_min -17
_diffrn_reflns_limit_k_max 11
_diffrn_reflns_limit_k_min -11
_diffrn_reflns_limit_l_max 22
_diffrn_reflns_limit_l_min -22
_diffrn_reflns_number 16395
_diffrn_reflns_theta_full 25.00
_diffrn_reflns_theta_max 25.00
_diffrn_reflns_theta_min 1.37
_diffrn_source 'sealed X-ray tube, 12 x 0.4 mm long-fine focus'
_diffrn_source_current 30
_diffrn_source_power 1.50
_diffrn_source_voltage 50
_diffrn_standards_decay_% none
_exptl_absorpt_coefficient_mu 4.504
_exptl_absorpt_correction_T_max 0.9124
_exptl_absorpt_correction_T_min 0.3289
_exptl_absorpt_correction_type integration
_exptl_absorpt_process_details 'X-red ver. 1.31 (Stoe & Cie. 2005)'
_exptl_crystal_colour yellow
_exptl_crystal_density_diffrn 1.829
_exptl_crystal_density_method 'not measured'
_exptl_crystal_description plate
_exptl_crystal_F_000 1400
_exptl_crystal_size_max 0.32
_exptl_crystal_size_mid 0.20
_exptl_crystal_size_min 0.02
_refine_diff_density_max 0.730
_refine_diff_density_min -0.448
_refine_diff_density_rms 0.089
_refine_ls_extinction_method none
_refine_ls_goodness_of_fit_ref 0.766
_refine_ls_hydrogen_treatment constr
_refine_ls_matrix_type full
_refine_ls_number_parameters 298
_refine_ls_number_reflns 4593
_refine_ls_number_restraints 0
_refine_ls_restrained_S_all 0.766
_refine_ls_R_factor_all 0.0549
_refine_ls_R_factor_gt 0.0310
_refine_ls_shift/su_max 0.001
_refine_ls_shift/su_mean 0.000
_refine_ls_structure_factor_coef Fsqd
_refine_ls_weighting_details 'calc w=1/[\s^2^(Fo^2^)+(0.0256P)^2^+0.0000P] where P=(Fo^2^+2Fc^2^)/3'
_refine_ls_weighting_scheme calc
_refine_ls_wR_factor_gt 0.0605
_refine_ls_wR_factor_ref 0.0638
_reflns_number_gt 3022
_reflns_number_total 4593
_reflns_threshold_expression >2sigma(I)
_cod_data_source_file c0dt01810d.txt
_cod_data_source_block i0501
_cod_original_sg_symbol_H-M 'P 21/c'
_cod_database_code 7015665

loop_
_symmetry_equiv_pos_as_xyz
'x, y, z'
'-x, y+1/2, -z+1/2'
'-x, -y, -z'
'x, -y-1/2, z-1/2'

loop_
_atom_site_label
_atom_site_type_symbol
_atom_site_fract_x
_atom_site_fract_y
_atom_site_fract_z
_atom_site_U_iso_or_equiv
_atom_site_adp_type
_atom_site_occupancy
_atom_site_symmetry_multiplicity
_atom_site_calc_flag
_atom_site_refinement_flags
_atom_site_disorder_assembly
_atom_site_disorder_group
C1 C 0.6736(3) 0.1948(5) 0.0251(2) 0.0426(12) Uani 1 1 d . . .
C2 C 0.6381(3) 0.2980(5) 0.0747(3) 0.0494(13) Uani 1 1 d . . .
H2A H 0.6597 0.3915 0.0822 0.059 Uiso 1 1 calc R . .
C3 C 0.5658(3) 0.2341(6) 0.1097(3) 0.0540(14) Uani 1 1 d . . .
H3A H 0.5312 0.2773 0.1446 0.065 Uiso 1 1 calc R . .
C4 C 0.5545(3) 0.0935(6) 0.0831(3) 0.0487(13) Uani 1 1 d . . .
H4A H 0.5108 0.0274 0.0973 0.058 Uiso 1 1 calc R . .
C5 C 0.6195(3) 0.0690(5) 0.0317(2) 0.0404(11) Uani 1 1 d . . .
H5A H 0.6263 -0.0162 0.0060 0.048 Uiso 1 1 calc R . .
C6 C 0.7581(3) -0.0464(5) 0.1640(2) 0.0390(11) Uani 1 1 d . . .
C7 C 0.6961(3) -0.0046(5) 0.2157(2) 0.0404(11) Uani 1 1 d . . .
H7A H 0.6508 -0.0627 0.2342 0.048 Uiso 1 1 calc R . .
C8 C 0.7139(3) 0.1388(5) 0.2346(2) 0.0481(12) Uani 1 1 d . . .
H8A H 0.6826 0.1926 0.2680 0.058 Uiso 1 1 calc R . .
C9 C 0.7861(3) 0.1874(5) 0.1952(3) 0.0487(13) Uani 1 1 d . . .
H9A H 0.8115 0.2794 0.1982 0.058 Uiso 1 1 calc R . .
C10 C 0.8151(3) 0.0756(5) 0.1499(2) 0.0412(11) Uani 1 1 d . . .
H10A H 0.8617 0.0802 0.1174 0.049 Uiso 1 1 calc R . .
C11 C 0.7465(3) 0.2198(5) -0.0244(2) 0.0412(11) Uani 1 1 d . . .
C12 C 0.7617(3) 0.3583(5) -0.0498(3) 0.0481(12) Uani 1 1 d . . .
H12A H 0.7269 0.4352 -0.0340 0.058 Uiso 1 1 calc R . .
C13 C 0.8276(3) 0.3812(6) -0.0979(3) 0.0568(14) Uani 1 1 d . . .
H13A H 0.8388 0.4742 -0.1144 0.068 Uiso 1 1 calc R . .
C14 C 0.8776(4) 0.2667(6) -0.1222(3) 0.0560(14) Uani 1 1 d . . .
H14A H 0.9219 0.2793 -0.1562 0.067 Uiso 1 1 calc R . .
C15 C 0.8597(3) 0.1349(6) -0.0946(3) 0.0521(13) Uani 1 1 d . . .
H15A H 0.8942 0.0574 -0.1102 0.063 Uiso 1 1 calc R . .
C16 C 0.6534(3) -0.2970(5) 0.1267(2) 0.0357(10) Uani 1 1 d . . .
C17 C 0.5893(3) -0.3076(5) 0.0719(3) 0.0411(11) Uani 1 1 d . . .
H17A H 0.6027 -0.2725 0.0268 0.049 Uiso 1 1 calc R . .
C18 C 0.5060(3) -0.3690(5) 0.0824(3) 0.0462(12) Uani 1 1 d . . .
H18A H 0.4633 -0.3762 0.0445 0.055 Uiso 1 1 calc R . .
C19 C 0.4856(3) -0.4200(5) 0.1491(3) 0.0509(13) Uani 1 1 d . . .
H19A H 0.4286 -0.4603 0.1567 0.061 Uiso 1 1 calc R . .
C20 C 0.5493(3) -0.4114(6) 0.2042(3) 0.0542(14) Uani 1 1 d . . .
H20A H 0.5356 -0.4467 0.2492 0.065 Uiso 1 1 calc R . .
C21 C 0.6328(3) -0.3514(5) 0.1937(2) 0.0465(12) Uani 1 1 d . . .
H21A H 0.6759 -0.3468 0.2313 0.056 Uiso 1 1 calc R . .
C22 C 0.8458(3) -0.3211(5) 0.1599(2) 0.0375(11) Uani 1 1 d . . .
C23 C 0.8703(3) -0.2957(5) 0.2310(2) 0.0409(11) Uani 1 1 d . . .
H23A H 0.8430 -0.2206 0.2555 0.049 Uiso 1 1 calc R . .
C24 C 0.9346(3) -0.3808(6) 0.2656(3) 0.0491(12) Uani 1 1 d . . .
H24A H 0.9521 -0.3614 0.3129 0.059 Uiso 1 1 calc R . .
C25 C 0.9726(3) -0.4926(6) 0.2308(3) 0.0523(13) Uani 1 1 d . . .
H25A H 1.0152 -0.5510 0.2549 0.063 Uiso 1 1 calc R . .
C26 C 0.9493(3) -0.5210(5) 0.1607(3) 0.0519(13) Uani 1 1 d . . .
H26A H 0.9760 -0.5981 0.1373 0.062 Uiso 1 1 calc R . .
C27 C 0.8861(3) -0.4349(5) 0.1248(3) 0.0448(12) Uani 1 1 d . . .
H27A H 0.8706 -0.4534 0.0770 0.054 Uiso 1 1 calc R . .
N1 N 0.7964(2) 0.1071(4) -0.0468(2) 0.0418(9) Uani 1 1 d . . .
P1 P 0.76184(7) -0.20969(13) 0.11291(6) 0.0357(3) Uani 1 1 d . . .
Fe1 Fe 0.68259(4) 0.12057(7) 0.12775(3) 0.03683(16) Uani 1 1 d . . .
Br1 Br 0.96347(3) -0.20661(6) -0.03241(3) 0.05545(16) Uani 1 1 d . . .
Br2 Br 0.69138(3) -0.24499(6) -0.11304(3) 0.05245(15) Uani 1 1 d . . .
Cd1 Cd 0.79846(2) -0.13591(4) -0.016835(18) 0.03951(10) Uani 1 1 d . . .

loop_
_atom_site_aniso_label
_atom_site_aniso_U_11
_atom_site_aniso_U_22
_atom_site_aniso_U_33
_atom_site_aniso_U_23
_atom_site_aniso_U_13
_atom_site_aniso_U_12
C1 0.039(3) 0.039(3) 0.050(3) 0.006(2) -0.004(2) 0.004(2)
C2 0.050(3) 0.033(3) 0.065(3) 0.001(3) -0.001(3) 0.006(2)
C3 0.047(3) 0.047(3) 0.069(4) -0.007(3) 0.009(2) 0.009(2)
C4 0.031(2) 0.052(3) 0.063(3) 0.000(3) 0.000(2) 0.003(2)
C5 0.042(3) 0.034(3) 0.044(3) 0.002(2) -0.009(2) 0.002(2)
C6 0.040(2) 0.035(3) 0.041(3) 0.001(2) -0.003(2) -0.001(2)
C7 0.047(3) 0.032(3) 0.042(3) -0.005(2) 0.007(2) -0.001(2)
C8 0.057(3) 0.042(3) 0.045(3) -0.008(3) 0.002(2) 0.002(3)
C9 0.051(3) 0.040(3) 0.054(3) -0.009(2) -0.004(2) -0.004(2)
C10 0.035(2) 0.044(3) 0.045(3) 0.005(2) -0.005(2) -0.007(2)
C11 0.043(3) 0.038(3) 0.042(3) 0.005(2) -0.009(2) -0.002(2)
C12 0.048(3) 0.036(3) 0.061(3) 0.007(3) 0.002(2) 0.000(2)
C13 0.063(3) 0.041(3) 0.065(4) 0.019(3) -0.006(3) -0.008(3)
C14 0.062(3) 0.058(4) 0.049(3) 0.018(3) 0.010(3) -0.002(3)
C15 0.059(3) 0.048(3) 0.049(3) 0.007(3) 0.009(2) -0.003(3)
C16 0.037(2) 0.027(2) 0.043(3) -0.004(2) 0.001(2) 0.000(2)
C17 0.039(3) 0.034(3) 0.050(3) 0.001(2) 0.001(2) 0.003(2)
C18 0.043(3) 0.038(3) 0.057(3) 0.003(3) -0.002(2) 0.000(2)
C19 0.047(3) 0.042(3) 0.065(4) -0.008(3) 0.011(3) -0.008(2)
C20 0.055(3) 0.056(4) 0.053(3) 0.001(3) 0.015(3) -0.015(3)
C21 0.045(3) 0.051(3) 0.043(3) -0.005(3) 0.001(2) -0.001(2)
C22 0.032(2) 0.033(3) 0.047(3) -0.002(2) 0.004(2) -0.0030(19)
C23 0.044(3) 0.037(3) 0.042(3) -0.005(2) 0.005(2) 0.000(2)
C24 0.050(3) 0.048(3) 0.049(3) 0.005(3) -0.004(2) 0.001(3)
C25 0.044(3) 0.046(3) 0.067(4) 0.015(3) -0.001(3) -0.001(2)
C26 0.052(3) 0.038(3) 0.066(4) -0.001(3) 0.010(3) 0.006(2)
C27 0.047(3) 0.042(3) 0.046(3) -0.004(2) 0.005(2) -0.001(2)
N1 0.046(2) 0.033(2) 0.047(2) 0.0049(18) 0.0038(18) 0.0023(18)
P1 0.0348(6) 0.0347(7) 0.0375(7) 0.0000(5) 0.0007(5) 0.0001(5)
Fe1 0.0366(3) 0.0311(4) 0.0427(4) -0.0010(3) 0.0005(3) 0.0001(3)
Br1 0.0447(3) 0.0674(4) 0.0546(3) 0.0019(3) 0.0066(2) 0.0112(3)
Br2 0.0522(3) 0.0605(4) 0.0444(3) -0.0060(3) -0.0015(2) -0.0071(2)
Cd1 0.04013(18) 0.0369(2) 0.0416(2) -0.00001(17) 0.00272(14) 0.00065(16)

loop_
_atom_type_symbol
_atom_type_description
_atom_type_scat_dispersion_real
_atom_type_scat_dispersion_imag
_atom_type_scat_source
C C 0.0033 0.0016 'International Tables Vol C Tables 4.2.6.8 and 6.1.1.4'
H H 0.0000 0.0000 'International Tables Vol C Tables 4.2.6.8 and 6.1.1.4'
N N 0.0061 0.0033 'International Tables Vol C Tables 4.2.6.8 and 6.1.1.4'
P P 0.1023 0.0942 'International Tables Vol C Tables 4.2.6.8 and 6.1.1.4'
Fe Fe 0.3463 0.8444 'International Tables Vol C Tables 4.2.6.8 and 6.1.1.4'
Br Br -0.2901 2.4595 'International Tables Vol C Tables 4.2.6.8 and 6.1.1.4'
Cd Cd -0.8075 1.2024 'International Tables Vol C Tables 4.2.6.8 and 6.1.1.4'

loop_
_geom_angle_atom_site_label_1
_geom_angle_atom_site_label_2
_geom_angle_atom_site_label_3
_geom_angle
_geom_angle_site_symmetry_1
_geom_angle_site_symmetry_3
_geom_angle_publ_flag
C5 C1 C11 127.7(4) . . ?
C5 C1 C2 105.9(4) . . ?
C11 C1 C2 126.4(4) . . ?
C5 C1 Fe1 70.1(3) . . ?
C11 C1 Fe1 128.8(3) . . ?
C2 C1 Fe1 68.4(3) . . ?
C3 C2 C1 108.5(4) . . ?
C3 C2 Fe1 70.3(3) . . ?
C1 C2 Fe1 70.0(3) . . ?
C3 C2 H2A 125.8 . . ?
C1 C2 H2A 125.8 . . ?
Fe1 C2 H2A 125.5 . . ?
C4 C3 C2 108.1(4) . . ?
C4 C3 Fe1 70.6(3) . . ?
C2 C3 Fe1 69.3(3) . . ?
C4 C3 H3A 126.0 . . ?
C2 C3 H3A 126.0 . . ?
Fe1 C3 H3A 125.8 . . ?
C5 C4 C3 108.6(4) . . ?
C5 C4 Fe1 70.1(2) . . ?
C3 C4 Fe1 69.2(3) . . ?
C5 C4 H4A 125.7 . . ?
C3 C4 H4A 125.7 . . ?
Fe1 C4 H4A 126.6 . . ?
C4 C5 C1 108.9(4) . . ?
C4 C5 Fe1 70.0(3) . . ?
C1 C5 Fe1 69.3(3) . . ?
C4 C5 H5A 125.5 . . ?
C1 C5 H5A 125.5 . . ?
Fe1 C5 H5A 126.7 . . ?
C7 C6 C10 107.8(4) . . ?
C7 C6 P1 129.2(3) . . ?
C10 C6 P1 122.5(3) . . ?
C7 C6 Fe1 69.9(3) . . ?
C10 C6 Fe1 69.5(2) . . ?
P1 C6 Fe1 119.8(2) . . ?
C8 C7 C6 108.5(4) . . ?
C8 C7 Fe1 70.9(3) . . ?
C6 C7 Fe1 69.2(3) . . ?
C8 C7 H7A 125.8 . . ?
C6 C7 H7A 125.8 . . ?
Fe1 C7 H7A 125.7 . . ?
C9 C8 C7 108.2(4) . . ?
C9 C8 Fe1 69.9(3) . . ?
C7 C8 Fe1 68.9(3) . . ?
C9 C8 H8A 125.9 . . ?
C7 C8 H8A 125.9 . . ?
Fe1 C8 H8A 126.9 . . ?
C8 C9 C10 109.5(4) . . ?
C8 C9 Fe1 70.3(3) . . ?
C10 C9 Fe1 68.9(2) . . ?
C8 C9 H9A 125.3 . . ?
C10 C9 H9A 125.3 . . ?
Fe1 C9 H9A 127.1 . . ?
C9 C10 C6 106.0(4) . . ?
C9 C10 Fe1 70.3(3) . . ?
C6 C10 Fe1 68.7(2) . . ?
C9 C10 H10A 127.0 . . ?
C6 C10 H10A 127.0 . . ?
Fe1 C10 H10A 125.6 . . ?
N1 C11 C12 120.8(4) . . ?
N1 C11 C1 119.5(4) . . ?
C12 C11 C1 119.7(4) . . ?
C13 C12 C11 119.8(5) . . ?
C13 C12 H12A 120.1 . . ?
C11 C12 H12A 120.1 . . ?
C12 C13 C14 119.9(5) . . ?
C12 C13 H13A 120.1 . . ?
C14 C13 H13A 120.1 . . ?
C15 C14 C13 117.1(5) . . ?
C15 C14 H14A 121.5 . . ?
C13 C14 H14A 121.5 . . ?
N1 C15 C14 125.3(5) . . ?
N1 C15 H15A 117.4 . . ?
C14 C15 H15A 117.4 . . ?
C17 C16 C21 118.8(4) . . ?
C17 C16 P1 120.6(3) . . ?
C21 C16 P1 120.5(3) . . ?
C16 C17 C18 121.1(4) . . ?
C16 C17 H17A 119.4 . . ?
C18 C17 H17A 119.4 . . ?
C17 C18 C19 119.7(4) . . ?
C17 C18 H18A 120.2 . . ?
C19 C18 H18A 120.2 . . ?
C20 C19 C18 119.8(4) . . ?
C20 C19 H19A 120.1 . . ?
C18 C19 H19A 120.1 . . ?
C21 C20 C19 120.6(5) . . ?
C21 C20 H20A 119.7 . . ?
C19 C20 H20A 119.7 . . ?
C20 C21 C16 120.0(4) . . ?
C20 C21 H21A 120.0 . . ?
C16 C21 H21A 120.0 . . ?
C27 C22 C23 118.8(4) . . ?
C27 C22 P1 119.9(3) . . ?
C23 C22 P1 121.2(3) . . ?
C24 C23 C22 120.4(4) . . ?
C24 C23 H23A 119.8 . . ?
C22 C23 H23A 119.8 . . ?
C25 C24 C23 120.0(5) . . ?
C25 C24 H24A 120.0 . . ?
C23 C24 H24A 120.0 . . ?
C24 C25 C26 120.9(5) . . ?
C24 C25 H25A 119.5 . . ?
C26 C25 H25A 119.5 . . ?
C25 C26 C27 119.7(5) . . ?
C25 C26 H26A 120.1 . . ?
C27 C26 H26A 120.1 . . ?
C22 C27 C26 120.1(5) . . ?
C22 C27 H27A 120.0 . . ?
C26 C27 H27A 120.0 . . ?
C15 N1 C11 117.1(4) . . ?
C15 N1 Cd1 110.2(3) . . ?
C11 N1 Cd1 132.7(3) . . ?
C6 P1 C22 104.8(2) . . ?
C6 P1 C16 105.0(2) . . ?
C22 P1 C16 105.3(2) . . ?
C6 P1 Cd1 106.70(15) . . ?
C22 P1 Cd1 116.36(15) . . ?
C16 P1 Cd1 117.50(15) . . ?
C6 Fe1 C7 40.85(17) . . ?
C6 Fe1 C2 163.70(19) . . ?
C7 Fe1 C2 153.00(19) . . ?
C6 Fe1 C3 155.4(2) . . ?
C7 Fe1 C3 119.5(2) . . ?
C2 Fe1 C3 40.40(19) . . ?
C6 Fe1 C10 41.80(17) . . ?
C7 Fe1 C10 69.33(18) . . ?
C2 Fe1 C10 124.22(19) . . ?
C3 Fe1 C10 160.7(2) . . ?
C6 Fe1 C9 68.49(19) . . ?
C7 Fe1 C9 67.62(19) . . ?
C2 Fe1 C9 106.2(2) . . ?
C3 Fe1 C9 123.6(2) . . ?
C10 Fe1 C9 40.78(18) . . ?
C6 Fe1 C8 68.31(19) . . ?
C7 Fe1 C8 40.28(18) . . ?
C2 Fe1 C8 118.2(2) . . ?
C3 Fe1 C8 106.3(2) . . ?
C10 Fe1 C8 68.53(19) . . ?
C9 Fe1 C8 39.74(19) . . ?
C6 Fe1 C4 122.17(19) . . ?
C7 Fe1 C4 109.0(2) . . ?
C2 Fe1 C4 67.8(2) . . ?
C3 Fe1 C4 40.24(19) . . ?
C10 Fe1 C4 157.5(2) . . ?
C9 Fe1 C4 160.9(2) . . ?
C8 Fe1 C4 125.6(2) . . ?
C6 Fe1 C5 110.12(18) . . ?
C7 Fe1 C5 127.56(18) . . ?
C2 Fe1 C5 68.29(19) . . ?
C3 Fe1 C5 67.7(2) . . ?
C10 Fe1 C5 122.34(19) . . ?
C9 Fe1 C5 156.73(19) . . ?
C8 Fe1 C5 163.11(19) . . ?
C4 Fe1 C5 39.85(18) . . ?
C6 Fe1 C1 126.51(18) . . ?
C7 Fe1 C1 164.38(19) . . ?
C2 Fe1 C1 41.64(19) . . ?
C3 Fe1 C1 68.98(19) . . ?
C10 Fe1 C1 107.06(18) . . ?
C9 Fe1 C1 120.2(2) . . ?
C8 Fe1 C1 154.0(2) . . ?
C4 Fe1 C1 68.17(19) . . ?
C5 Fe1 C1 40.60(18) . . ?
N1 Cd1 Br1 103.13(9) . . ?
N1 Cd1 Br2 102.18(9) . . ?
Br1 Cd1 Br2 112.58(2) . . ?
N1 Cd1 P1 118.71(10) . . ?
Br1 Cd1 P1 105.60(3) . . ?
Br2 Cd1 P1 114.31(3) . . ?

loop_
_geom_bond_atom_site_label_1
_geom_bond_atom_site_label_2
_geom_bond_distance
_geom_bond_site_symmetry_2
_geom_bond_publ_flag
C1 C5 1.431(6) . ?
C1 C11 1.472(6) . ?
C1 C2 1.455(7) . ?
C1 Fe1 2.057(5) . ?
C2 C3 1.410(7) . ?
C2 Fe1 2.035(5) . ?
C2 H2A 0.9400 . ?
C3 C4 1.415(7) . ?
C3 Fe1 2.048(5) . ?
C3 H3A 0.9400 . ?
C4 C5 1.408(7) . ?
C4 Fe1 2.066(4) . ?
C4 H4A 0.9400 . ?
C5 Fe1 2.067(4) . ?
C5 H5A 0.9400 . ?
C6 C7 1.417(6) . ?
C6 C10 1.450(6) . ?
C6 P1 1.807(5) . ?
C6 Fe1 2.026(4) . ?
C7 C8 1.411(6) . ?
C7 Fe1 2.035(5) . ?
C7 H7A 0.9400 . ?
C8 C9 1.400(7) . ?
C8 Fe1 2.061(5) . ?
C8 H8A 0.9400 . ?
C9 C10 1.426(6) . ?
C9 Fe1 2.056(5) . ?
C9 H9A 0.9400 . ?
C10 Fe1 2.037(4) . ?
C10 H10A 0.9400 . ?
C11 N1 1.364(6) . ?
C11 C12 1.401(6) . ?
C12 C13 1.372(7) . ?
C12 H12A 0.9400 . ?
C13 C14 1.389(7) . ?
C13 H13A 0.9400 . ?
C14 C15 1.368(7) . ?
C14 H14A 0.9400 . ?
C15 N1 1.348(6) . ?
C15 H15A 0.9400 . ?
C16 C17 1.383(6) . ?
C16 C21 1.407(6) . ?
C16 P1 1.829(4) . ?
C17 C18 1.382(6) . ?
C17 H17A 0.9400 . ?
C18 C19 1.389(7) . ?
C18 H18A 0.9400 . ?
C19 C20 1.384(7) . ?
C19 H19A 0.9400 . ?
C20 C21 1.378(6) . ?
C20 H20A 0.9400 . ?
C21 H21A 0.9400 . ?
C22 C27 1.398(6) . ?
C22 C23 1.398(6) . ?
C22 P1 1.829(4) . ?
C23 C24 1.387(6) . ?
C23 H23A 0.9400 . ?
C24 C25 1.366(7) . ?
C24 H24A 0.9400 . ?
C25 C26 1.382(7) . ?
C25 H25A 0.9400 . ?
C26 C27 1.392(6) . ?
C26 H26A 0.9400 . ?
C27 H27A 0.9400 . ?
N1 Cd1 2.341(4) . ?
P1 Cd1 2.6189(12) . ?
Br1 Cd1 2.5597(6) . ?
Br2 Cd1 2.5800(6) . ?
